data_7225215
loop_
_publ_author_name
'Okamura, Naoki'
'Nakamura, Taiyo'
'Yagi, Shigeyuki'
'Maeda, Takeshi'
'Nakazumi, Hiroyuki'
'Fujiwara, Hideki'
'Koseki, Shiro'

_publ_section_title
;
 Novel bis- and tris-cyclometalated iridium(III) complexes bearing a
 benzoyl group on each fluorinated 2-phenylpyridinate ligand aimed at
 development of blue phosphorescent materials for OLED
;
_journal_name_full 'RSC Adv.'
_journal_paper_doi 10.1039/C6RA09385J
_journal_year 2016
_chemical_formula_moiety 'C41 H27 F4 Ir N2 O4'
_chemical_formula_sum 'C41 H27 F4 Ir N2 O4'
_chemical_formula_weight 879.89
_chemical_name_systematic Ir-3a
_space_group_IT_number 15
_symmetry_cell_setting monoclinic
_symmetry_Int_Tables_number 15
_symmetry_space_group_name_Hall '-C 2yc'
_symmetry_space_group_name_H-M 'C 1 2/c 1'
_atom_sites_solution_hydrogens geom
_atom_sites_solution_primary direct
_atom_sites_solution_secondary difmap
_audit_update_record
;
2015-11-21 deposited with the CCDC.
2016-05-10 downloaded from the CCDC.
;
_cell_angle_alpha 90.0000
_cell_angle_beta 120.926(2)
_cell_angle_gamma 90.0000
_cell_formula_units_Z 8
_cell_length_a 41.393(9)
_cell_length_b 8.1687(14)
_cell_length_c 23.774(5)
_cell_measurement_reflns_used 9973
_cell_measurement_temperature 293
_cell_measurement_theta_max 30.53
_cell_measurement_theta_min 2.60
_cell_volume 6896(2)
_computing_cell_refinement CrystalClear
_computing_data_collection 'CrystalClear (Rigaku Inc., 2007)'
_computing_data_reduction CrystalClear
_computing_molecular_graphics 'CrystalStructure 4.0'
_computing_publication_material 'CrystalStructure 4.0 (Rigaku, 2010)'
_computing_structure_refinement 'CRYSTALS (Carruthers, et al., 1999)'
_computing_structure_solution 'SHELXS97 (Sheldrick, 2008)'
_diffrn_ambient_temperature 293
_diffrn_detector_area_resol_mean 7.314
_diffrn_measured_fraction_theta_full 0.853
_diffrn_measured_fraction_theta_max 0.853
_diffrn_measurement_device_type 'Rigaku Mercury70'
_diffrn_measurement_method \w
_diffrn_radiation_type 'Mo K\a'
_diffrn_radiation_wavelength 0.71075
_diffrn_reflns_av_R_equivalents 0.0265
_diffrn_reflns_limit_h_max 54
_diffrn_reflns_limit_h_min -53
_diffrn_reflns_limit_k_max 10
_diffrn_reflns_limit_k_min -7
_diffrn_reflns_limit_l_max 31
_diffrn_reflns_limit_l_min -26
_diffrn_reflns_number 28759
_diffrn_reflns_theta_full 30.83
_diffrn_reflns_theta_max 30.84
_diffrn_standards_number 0
_exptl_absorpt_coefficient_mu 3.951
_exptl_absorpt_correction_T_max 1.000
_exptl_absorpt_correction_T_min 0.67603
_exptl_absorpt_correction_type multi-scan
_exptl_absorpt_process_details 'ABSCOR (Rigaku, 1995)'
_exptl_crystal_colour orange
_exptl_crystal_density_diffrn 1.695
_exptl_crystal_density_method 'not measured'
_exptl_crystal_description prism
_exptl_crystal_F_000 3456.00
_exptl_crystal_preparation Luminescent
_exptl_crystal_recrystallization_method 'Re-crystallisation from solvent: dichloromethane-hexane'
_exptl_crystal_size_max 0.900
_exptl_crystal_size_mid 0.300
_exptl_crystal_size_min 0.200
_refine_diff_density_max 1.920
_refine_diff_density_min -1.850
_refine_ls_extinction_method none
_refine_ls_goodness_of_fit_ref 1.067
_refine_ls_hydrogen_treatment constr
_refine_ls_number_parameters 496
_refine_ls_number_reflns 7593
_refine_ls_R_factor_gt 0.0390
_refine_ls_shift/su_max 0.000
_refine_ls_structure_factor_coef F
_refine_ls_weighting_details
;
    Chebychev polynomial with 3 parameters (Carruthers & Watkin, 1979)
    9.8857    -0.7328    5.4378
;
_refine_ls_weighting_scheme calc
_refine_ls_wR_factor_ref 0.0459
_reflns_number_gt 7593
_reflns_number_total 9259
_reflns_threshold_expression F>3.0\s(F)
_cod_data_source_file c6ra09385j2.cif
_cod_data_source_block '_Ir-3a'
_cod_original_cell_volume 6896(3)
_cod_database_code 7225215

loop_
_symmetry_equiv_pos_site_id
_symmetry_equiv_pos_as_xyz
1 +X,+Y,+Z
2 -X,+Y,1/2-Z
3 -X,-Y,-Z
4 +X,-Y,1/2+Z
5 1/2+X,1/2+Y,+Z
6 1/2-X,1/2+Y,1/2-Z
7 1/2-X,1/2-Y,-Z
8 1/2+X,1/2-Y,1/2+Z

loop_
_atom_site_label
_atom_site_type_symbol
_atom_site_fract_x
_atom_site_fract_y
_atom_site_fract_z
_atom_site_U_iso_or_equiv
_atom_site_adp_type
_atom_site_occupancy
_atom_site_symmetry_multiplicity
_atom_site_calc_flag
_atom_site_refinement_flags
Ir1 Ir 0.0663 0.68060(2) 0.181350(10) 0.03558(5) Uani 1.0 8 d .
F1 F 0.14725(12) 0.6403(6) 0.07039(19) 0.0853(14) Uani 1.0 8 d .
F2 F 0.16665(14) 0.2134(6) 0.2142(3) 0.0995(17) Uani 1.0 8 d .
F3 F 0.15651(12) 1.1631(5) 0.33840(17) 0.0765(11) Uani 1.0 8 d .
F4 F 0.13508(13) 0.7154(5) 0.43576(15) 0.0884(13) Uani 1.0 8 d .
O1 O 0.02263(9) 0.8148(4) 0.18290(17) 0.0492(9) Uani 1.0 8 d .
O2 O 0.02390(9) 0.5439(5) 0.10062(16) 0.0533(10) Uani 1.0 8 d .
O3 O 0.16925(16) 0.2709(12) 0.0708(3) 0.148(3) Uani 1.0 8 d .
O4 O 0.14420(15) 1.0847(8) 0.4722(3) 0.1005(19) Uani 1.0 8 d .
N1 N 0.07083(11) 0.8437(5) 0.12059(17) 0.0421(9) Uani 1.0 8 d .
N2 N 0.06797(10) 0.5148(5) 0.24674(18) 0.0428(10) Uani 1.0 8 d .
C1 C 0.10613(11) 0.5686(6) 0.1724(2) 0.0391(10) Uani 1.0 8 d .
C2 C 0.12444(15) 0.4236(7) 0.2016(3) 0.0546(14) Uani 1.0 8 d .
C3 C 0.14937(17) 0.3572(8) 0.1856(3) 0.0608(16) Uani 1.0 8 d .
C4 C 0.15752(14) 0.4241(8) 0.1416(3) 0.0583(15) Uani 1.0 8 d .
C5 C 0.13955(14) 0.5691(8) 0.1137(3) 0.0543(14) Uani 1.0 8 d .
C6 C 0.11453(12) 0.6473(6) 0.1278(2) 0.0431(11) Uani 1.0 8 d .
C7 C 0.09635(13) 0.8050(7) 0.1025(2) 0.0466(12) Uani 1.0 8 d .
C8 C 0.10334(17) 0.9160(9) 0.0655(3) 0.0652(17) Uani 1.0 8 d .
C9 C 0.0851(3) 1.0638(10) 0.0482(4) 0.083(3) Uani 1.0 8 d .
C10 C 0.0593(3) 1.1008(10) 0.0665(4) 0.086(3) Uani 1.0 8 d .
C11 C 0.05231(18) 0.9883(8) 0.1024(3) 0.0656(17) Uani 1.0 8 d .
C12 C 0.18322(17) 0.3399(9) 0.1227(3) 0.0700(19) Uani 1.0 8 d .
C13 C 0.22420(15) 0.3474(7) 0.1682(3) 0.0541(14) Uani 1.0 8 d .
C14 C 0.23988(16) 0.4243(8) 0.2282(3) 0.0627(16) Uani 1.0 8 d .
C15 C 0.27885(17) 0.4235(9) 0.2710(4) 0.0749(19) Uani 1.0 8 d .
C16 C 0.30124(18) 0.3491(9) 0.2520(4) 0.076(2) Uani 1.0 8 d .
C17 C 0.28594(18) 0.2724(9) 0.1918(4) 0.076(3) Uani 1.0 8 d .
C18 C 0.24791(17) 0.2705(8) 0.1500(4) 0.0641(18) Uani 1.0 8 d .
C19 C 0.10332(11) 0.7941(6) 0.26414(19) 0.0381(10) Uani 1.0 8 d .
C20 C 0.12007(13) 0.9447(6) 0.2707(3) 0.0462(12) Uani 1.0 8 d .
C21 C 0.14126(14) 1.0128(6) 0.3327(3) 0.0502(12) Uani 1.0 8 d .
C22 C 0.14689(13) 0.9399(7) 0.3895(2) 0.0511(13) Uani 1.0 8 d .
C23 C 0.13075(15) 0.7890(7) 0.3816(2) 0.0519(13) Uani 1.0 8 d .
C24 C 0.10950(12) 0.7109(6) 0.3215(2) 0.0421(11) Uani 1.0 8 d .
C25 C 0.09110(13) 0.5511(6) 0.3111(3) 0.0460(12) Uani 1.0 8 d .
C26 C 0.09632(17) 0.4370(8) 0.3589(3) 0.0627(16) Uani 1.0 8 d .
C27 C 0.0778(2) 0.2900(8) 0.3402(4) 0.072(2) Uani 1.0 8 d .
C28 C 0.05493(19) 0.2536(9) 0.2747(4) 0.074(2) Uani 1.0 8 d .
C29 C 0.05033(16) 0.3679(7) 0.2300(3) 0.0599(15) Uani 1.0 8 d .
C30 C 0.16483(16) 1.0269(8) 0.4552(3) 0.0612(15) Uani 1.0 8 d .
C31 C 0.20668(17) 1.0391(7) 0.4951(3) 0.0598(14) Uani 1.0 8 d .
C32 C 0.22939(17) 0.9653(8) 0.4766(4) 0.0725(18) Uani 1.0 8 d .
C33 C 0.26847(19) 0.9755(9) 0.5165(4) 0.085(3) Uani 1.0 8 d .
C34 C 0.2838(3) 1.0612(11) 0.5736(4) 0.100(3) Uani 1.0 8 d .
C35 C 0.2615(3) 1.1364(11) 0.5931(4) 0.098(3) Uani 1.0 8 d .
C36 C 0.2226(3) 1.1267(9) 0.5541(3) 0.0788(19) Uani 1.0 8 d .
C37 C -0.01235(14) 0.7879(7) 0.1460(3) 0.0508(13) Uani 1.0 8 d .
C38 C -0.02910(13) 0.6635(7) 0.0993(3) 0.0565(14) Uani 1.0 8 d .
C39 C -0.01118(14) 0.5497(7) 0.0804(3) 0.0532(13) Uani 1.0 8 d .
C40 C -0.03756(17) 0.9038(9) 0.1546(4) 0.076(2) Uani 1.0 8 d .
C41 C -0.03523(19) 0.4228(10) 0.0304(4) 0.084(3) Uani 1.0 8 d .
H1 H 0.1202 0.3717 0.2320 0.0704 Uiso 1.0 8 calc R
H2 H 0.1204 0.8890 0.0525 0.0781 Uiso 1.0 8 calc R
H3 H 0.0902 1.1388 0.0244 0.1027 Uiso 1.0 8 calc R
H4 H 0.0467 1.2005 0.0546 0.1033 Uiso 1.0 8 calc R
H5 H 0.0347 1.0122 0.1143 0.0774 Uiso 1.0 8 calc R
H6 H 0.2243 0.4761 0.2402 0.0757 Uiso 1.0 8 calc R
H7 H 0.2893 0.4747 0.3116 0.0836 Uiso 1.0 8 calc R
H8 H 0.3272 0.3485 0.2802 0.0877 Uiso 1.0 8 calc R
H9 H 0.3017 0.2228 0.1797 0.0995 Uiso 1.0 8 calc R
H10 H 0.2376 0.2184 0.1096 0.0830 Uiso 1.0 8 calc R
H11 H 0.1172 0.9993 0.2341 0.0557 Uiso 1.0 8 calc R
H12 H 0.1125 0.4610 0.4030 0.0755 Uiso 1.0 8 calc R
H13 H 0.0806 0.2152 0.3719 0.0907 Uiso 1.0 8 calc R
H14 H 0.0431 0.1524 0.2614 0.0891 Uiso 1.0 8 calc R
H15 H 0.0343 0.3449 0.1858 0.0713 Uiso 1.0 8 calc R
H16 H 0.2187 0.9081 0.4372 0.0771 Uiso 1.0 8 calc R
H17 H 0.2841 0.9248 0.5042 0.0938 Uiso 1.0 8 calc R
H18 H 0.3098 1.0690 0.6000 0.0970 Uiso 1.0 8 calc R
H19 H 0.2727 1.1938 0.6324 0.0981 Uiso 1.0 8 calc R
H20 H 0.2073 1.1779 0.5670 0.0845 Uiso 1.0 8 calc R
H21 H -0.0552 0.6556 0.0784 0.0643 Uiso 1.0 8 calc R
H22 H -0.0332 1.0131 0.1452 0.0926 Uiso 1.0 8 calc R
H23 H -0.0634 0.8746 0.1252 0.0925 Uiso 1.0 8 calc R
H24 H -0.0321 0.8985 0.1990 0.0926 Uiso 1.0 8 calc R
H25 H -0.0269 0.3156 0.0488 0.0969 Uiso 1.0 8 calc R
H26 H -0.0610 0.4371 0.0184 0.0969 Uiso 1.0 8 calc R
H27 H -0.0331 0.4342 -0.0078 0.0968 Uiso 1.0 8 calc R

loop_
_atom_site_aniso_label
_atom_site_aniso_U_11
_atom_site_aniso_U_22
_atom_site_aniso_U_33
_atom_site_aniso_U_12
_atom_site_aniso_U_13
_atom_site_aniso_U_23
Ir1 0.03042(8) 0.04402(9) 0.03209(9) -0.00286(6) 0.01592(6) -0.00323(6)
F1 0.083(3) 0.130(4) 0.074(3) 0.010(3) 0.063(3) 0.019(3)
F2 0.116(4) 0.088(3) 0.130(4) 0.053(3) 0.090(4) 0.035(3)
F3 0.095(3) 0.069(2) 0.0571(19) -0.0408(19) 0.0331(19) -0.0199(16)
F4 0.126(4) 0.093(3) 0.0326(15) -0.015(3) 0.0314(19) 0.0039(16)
O1 0.0417(17) 0.060(2) 0.0470(18) 0.0061(14) 0.0234(15) -0.0038(15)
O2 0.0433(17) 0.072(3) 0.0428(17) -0.0151(16) 0.0206(14) -0.0211(16)
O3 0.068(4) 0.284(10) 0.071(4) 0.027(5) 0.021(3) -0.080(5)
O4 0.087(4) 0.145(5) 0.061(3) 0.013(4) 0.032(3) -0.036(3)
N1 0.0440(19) 0.050(2) 0.0283(16) -0.0043(15) 0.0158(15) 0.0025(14)
N2 0.0434(19) 0.0462(19) 0.0449(19) -0.0046(15) 0.0271(17) 0.0050(15)
C1 0.0312(18) 0.050(3) 0.0377(19) -0.0002(16) 0.0188(16) -0.0041(17)
C2 0.056(3) 0.055(3) 0.064(3) 0.005(3) 0.040(3) 0.004(3)
C3 0.061(4) 0.060(3) 0.070(4) 0.017(3) 0.039(3) 0.005(3)
C4 0.042(3) 0.084(4) 0.050(3) 0.005(3) 0.025(3) -0.009(3)
C5 0.044(3) 0.085(4) 0.039(3) -0.008(3) 0.025(2) -0.005(3)
C6 0.034(2) 0.062(3) 0.035(2) -0.0053(18) 0.0191(17) -0.0053(18)
C7 0.039(3) 0.067(3) 0.0297(19) -0.008(2) 0.0150(17) -0.0023(19)
C8 0.061(4) 0.084(4) 0.050(3) -0.008(3) 0.028(3) 0.013(3)
C9 0.092(5) 0.091(5) 0.073(4) 0.000(4) 0.047(4) 0.028(4)
C10 0.101(6) 0.076(5) 0.082(5) 0.023(4) 0.047(5) 0.039(4)
C11 0.073(4) 0.063(4) 0.057(3) 0.013(3) 0.031(3) 0.014(3)
C12 0.053(3) 0.106(5) 0.053(3) 0.009(3) 0.029(3) -0.016(3)
C13 0.047(3) 0.063(3) 0.059(3) 0.003(3) 0.032(3) -0.003(3)
C14 0.053(3) 0.067(4) 0.069(4) -0.001(3) 0.032(3) -0.011(3)
C15 0.056(4) 0.079(4) 0.074(4) -0.009(3) 0.022(3) -0.012(4)
C16 0.046(3) 0.082(5) 0.091(5) 0.004(3) 0.030(4) 0.012(4)
C17 0.058(4) 0.082(4) 0.109(6) 0.016(3) 0.058(4) 0.013(4)
C18 0.059(4) 0.076(4) 0.073(4) 0.008(3) 0.045(3) -0.003(3)
C19 0.0314(18) 0.049(3) 0.0308(18) -0.0043(16) 0.0138(15) -0.0052(16)
C20 0.046(3) 0.055(3) 0.038(2) -0.008(2) 0.0221(19) -0.0052(19)
C21 0.049(3) 0.053(3) 0.041(3) -0.013(2) 0.019(2) -0.0118(19)
C22 0.043(3) 0.066(3) 0.034(2) 0.001(2) 0.0130(18) -0.008(2)
C23 0.054(3) 0.065(3) 0.029(2) 0.001(3) 0.0151(19) 0.0005(19)
C24 0.040(2) 0.052(3) 0.0303(19) 0.0006(18) 0.0154(17) 0.0000(17)
C25 0.046(3) 0.053(3) 0.044(3) 0.003(2) 0.026(2) 0.007(2)
C26 0.070(4) 0.067(4) 0.052(3) 0.001(3) 0.032(3) 0.013(3)
C27 0.078(4) 0.065(4) 0.084(5) -0.006(3) 0.049(4) 0.021(3)
C28 0.078(4) 0.068(4) 0.077(5) -0.021(4) 0.041(4) 0.007(4)
C29 0.058(3) 0.059(3) 0.061(4) -0.015(3) 0.030(3) 0.001(3)
C30 0.062(3) 0.071(4) 0.035(3) 0.005(3) 0.014(3) -0.009(3)
C31 0.069(4) 0.052(3) 0.038(3) -0.010(3) 0.013(3) -0.003(2)
C32 0.060(4) 0.067(4) 0.066(4) -0.013(3) 0.015(3) -0.009(3)
C33 0.062(4) 0.077(5) 0.096(6) -0.009(4) 0.025(4) -0.002(4)
C34 0.068(5) 0.088(6) 0.086(6) -0.033(4) -0.000(4) -0.001(5)
C35 0.098(6) 0.091(6) 0.056(4) -0.043(5) 0.005(4) -0.019(4)
C36 0.096(5) 0.072(4) 0.044(3) -0.020(4) 0.018(3) -0.012(3)
C37 0.041(3) 0.067(3) 0.044(3) 0.006(2) 0.022(2) 0.002(3)
C38 0.032(2) 0.081(4) 0.048(3) -0.006(3) 0.014(2) -0.004(3)
C39 0.045(3) 0.072(4) 0.037(2) -0.012(3) 0.0171(19) -0.006(3)
C40 0.054(4) 0.088(5) 0.089(5) 0.017(3) 0.039(4) -0.004(4)
C41 0.065(4) 0.109(6) 0.068(4) -0.035(4) 0.027(3) -0.036(4)

loop_
_atom_type_symbol
_atom_type_description
_atom_type_scat_dispersion_real
_atom_type_scat_dispersion_imag
_atom_type_scat_source
C C 0.0033 0.0016
;
International Tables for Crystallography
(1992, Vol. C, Tables 4.2.6.8 and 6.1.1.4)
;
H H 0.0000 0.0000
;
International Tables for Crystallography
(1992, Vol. C, Table 6.1.1.4)
;
F F 0.0171 0.0103
;
International Tables for Crystallography
(1992, Vol. C, Tables 4.2.6.8 and 6.1.1.4)
;
Ir Ir -1.4442 7.9887
;
International Tables for Crystallography
(1992, Vol. C, Tables 4.2.6.8 and 6.1.1.4)
;
N N 0.0061 0.0033
;
International Tables for Crystallography
(1992, Vol. C, Tables 4.2.6.8 and 6.1.1.4)
;
O O 0.0106 0.0060
;
International Tables for Crystallography
(1992, Vol. C, Tables 4.2.6.8 and 6.1.1.4)
;

loop_
_geom_angle_atom_site_label_1
_geom_angle_atom_site_label_2
_geom_angle_atom_site_label_3
_geom_angle
_geom_angle_publ_flag
O1 Ir1 O2 88.39(14) yes
O1 Ir1 N1 93.65(17) yes
O1 Ir1 N2 91.45(17) yes
O1 Ir1 C1 174.36(18) yes
O1 Ir1 C19 88.40(17) yes
O2 Ir1 N1 92.13(15) yes
O2 Ir1 N2 91.61(15) yes
O2 Ir1 C1 90.38(16) yes
O2 Ir1 C19 172.1(2) yes
N1 Ir1 N2 173.75(16) yes
N1 Ir1 C1 80.90(19) yes
N1 Ir1 C19 95.25(17) yes
N2 Ir1 C1 94.08(19) yes
N2 Ir1 C19 81.28(17) yes
C1 Ir1 C19 93.49(18) yes
Ir1 O1 C37 125.1(4) yes
Ir1 O2 C39 124.9(4) yes
Ir1 N1 C7 116.0(3) yes
Ir1 N1 C11 123.5(5) yes
C7 N1 C11 120.3(6) yes
Ir1 N2 C25 116.3(4) yes
Ir1 N2 C29 124.3(4) yes
C25 N2 C29 119.1(5) yes
Ir1 C1 C2 127.5(5) yes
Ir1 C1 C6 113.8(3) yes
C2 C1 C6 118.6(6) yes
C1 C2 C3 119.4(7) yes
F2 C3 C2 118.4(7) yes
F2 C3 C4 117.0(7) yes
C2 C3 C4 124.5(6) yes
C3 C4 C5 115.4(7) yes
C3 C4 C12 122.1(6) yes
C5 C4 C12 122.5(7) yes
F1 C5 C4 117.1(6) yes
F1 C5 C6 118.6(5) yes
C4 C5 C6 124.3(6) yes
C1 C6 C5 117.8(5) yes
C1 C6 C7 115.7(5) yes
C5 C6 C7 126.5(6) yes
N1 C7 C6 113.2(5) yes
N1 C7 C8 119.6(5) yes
C6 C7 C8 127.2(6) yes
C7 C8 C9 120.1(8) yes
C8 C9 C10 119.7(9) yes
C9 C10 C11 119.4(7) yes
N1 C11 C10 120.9(8) yes
O3 C12 C4 118.5(6) yes
O3 C12 C13 122.7(8) yes
C4 C12 C13 118.8(6) yes
C12 C13 C14 122.2(7) yes
C12 C13 C18 118.5(6) yes
C14 C13 C18 119.3(5) yes
C13 C14 C15 120.3(8) yes
C14 C15 C16 119.2(7) yes
C15 C16 C17 121.1(6) yes
C16 C17 C18 120.2(9) yes
C13 C18 C17 119.8(7) yes
Ir1 C19 C20 127.7(4) yes
Ir1 C19 C24 113.1(3) yes
C20 C19 C24 118.9(4) yes
C19 C20 C21 119.0(5) yes
F3 C21 C20 118.5(5) yes
F3 C21 C22 117.2(5) yes
C20 C21 C22 124.3(5) yes
C21 C22 C23 115.4(5) yes
C21 C22 C30 123.4(5) yes
C23 C22 C30 120.6(6) yes
F4 C23 C22 117.1(4) yes
F4 C23 C24 118.8(5) yes
C22 C23 C24 124.0(5) yes
C19 C24 C23 118.3(5) yes
C19 C24 C25 116.2(4) yes
C23 C24 C25 125.4(5) yes
N2 C25 C24 112.8(5) yes
N2 C25 C26 119.7(5) yes
C24 C25 C26 127.4(4) yes
C25 C26 C27 119.7(6) yes
C26 C27 C28 120.1(7) yes
C27 C28 C29 118.5(7) yes
N2 C29 C28 123.0(6) yes
O4 C30 C22 118.0(5) yes
O4 C30 C31 123.3(5) yes
C22 C30 C31 118.7(6) yes
C30 C31 C32 122.1(5) yes
C30 C31 C36 117.8(7) yes
C32 C31 C36 120.0(6) yes
C31 C32 C33 120.3(7) yes
C32 C33 C34 119.5(9) yes
C33 C34 C35 121.2(8) yes
C34 C35 C36 120.1(7) yes
C31 C36 C35 119.0(9) yes
O1 C37 C38 126.8(6) yes
O1 C37 C40 115.0(5) yes
C38 C37 C40 118.1(5) yes
C37 C38 C39 127.5(5) yes
O2 C39 C38 126.3(5) yes
O2 C39 C41 115.9(6) yes
C38 C39 C41 117.8(6) yes
C1 C2 H1 120.378 no
C3 C2 H1 120.187 no
C7 C8 H2 119.639 no
C9 C8 H2 120.292 no
C8 C9 H3 120.011 no
C10 C9 H3 120.242 no
C9 C10 H4 120.150 no
C11 C10 H4 120.437 no
N1 C11 H5 119.439 no
C10 C11 H5 119.670 no
C13 C14 H6 119.474 no
C15 C14 H6 120.204 no
C14 C15 H7 120.126 no
C16 C15 H7 120.652 no
C15 C16 H8 119.572 no
C17 C16 H8 119.315 no
C16 C17 H9 119.725 no
C18 C17 H9 120.072 no
C13 C18 H10 120.022 no
C17 C18 H10 120.154 no
C19 C20 H11 120.441 no
C21 C20 H11 120.586 no
C25 C26 H12 119.796 no
C27 C26 H12 120.545 no
C26 C27 H13 119.889 no
C28 C27 H13 120.057 no
C27 C28 H14 120.760 no
C29 C28 H14 120.786 no
N2 C29 H15 118.355 no
C28 C29 H15 118.639 no
C31 C32 H16 119.775 no
C33 C32 H16 119.967 no
C32 C33 H17 120.588 no
C34 C33 H17 119.934 no
C33 C34 H18 119.617 no
C35 C34 H18 119.169 no
C34 C35 H19 119.613 no
C36 C35 H19 120.334 no
C31 C36 H20 120.537 no
C35 C36 H20 120.502 no
C37 C38 H21 116.197 no
C39 C38 H21 116.262 no
C37 C40 H22 109.160 no
C37 C40 H23 109.687 no
C37 C40 H24 109.659 no
H22 C40 H23 109.445 no
H22 C40 H24 109.440 no
H23 C40 H24 109.436 no
C39 C41 H25 109.382 no
C39 C41 H26 109.572 no
C39 C41 H27 109.547 no
H25 C41 H26 109.448 no
H25 C41 H27 109.448 no
H26 C41 H27 109.431 no

loop_
_geom_bond_atom_site_label_1
_geom_bond_atom_site_label_2
_geom_bond_distance
_geom_bond_publ_flag
Ir1 O1 2.131(4) yes
Ir1 O2 2.133(3) yes
Ir1 N1 2.043(5) yes
Ir1 N2 2.036(5) yes
Ir1 C1 1.991(6) yes
Ir1 C19 1.995(4) yes
F1 C5 1.356(9) yes
F2 C3 1.361(7) yes
F3 C21 1.355(7) yes
F4 C23 1.346(7) yes
O1 C37 1.269(6) yes
O2 C39 1.274(7) yes
O3 C12 1.201(10) yes
O4 C30 1.212(11) yes
N1 C7 1.366(9) yes
N1 C11 1.353(7) yes
N2 C25 1.357(6) yes
N2 C29 1.354(7) yes
C1 C2 1.385(7) yes
C1 C6 1.426(8) yes
C2 C3 1.381(11) yes
C3 C4 1.367(11) yes
C4 C5 1.374(9) yes
C4 C12 1.516(11) yes
C5 C6 1.397(9) yes
C6 C7 1.457(7) yes
C7 C8 1.394(10) yes
C8 C9 1.370(11) yes
C9 C10 1.377(16) yes
C10 C11 1.383(12) yes
C12 C13 1.472(8) yes
C13 C14 1.377(9) yes
C13 C18 1.408(12) yes
C14 C15 1.396(8) yes
C15 C16 1.365(13) yes
C16 C17 1.381(12) yes
C17 C18 1.363(9) yes
C19 C20 1.381(7) yes
C19 C24 1.423(7) yes
C20 C21 1.387(7) yes
C21 C22 1.381(8) yes
C22 C23 1.369(8) yes
C22 C30 1.517(7) yes
C23 C24 1.391(6) yes
C24 C25 1.467(7) yes
C25 C26 1.397(9) yes
C26 C27 1.370(9) yes
C27 C28 1.377(10) yes
C28 C29 1.352(11) yes
C30 C31 1.491(8) yes
C31 C32 1.367(12) yes
C31 C36 1.402(8) yes
C32 C33 1.395(9) yes
C33 C34 1.360(12) yes
C34 C35 1.371(16) yes
C35 C36 1.388(12) yes
C37 C38 1.397(8) yes
C37 C40 1.499(11) yes
C38 C39 1.401(9) yes
C39 C41 1.504(9) yes
C2 H1 0.930 no
C8 H2 0.930 no
C9 H3 0.930 no
C10 H4 0.930 no
C11 H5 0.930 no
C14 H6 0.930 no
C15 H7 0.930 no
C16 H8 0.930 no
C17 H9 0.930 no
C18 H10 0.930 no
C20 H11 0.930 no
C26 H12 0.930 no
C27 H13 0.930 no
C28 H14 0.930 no
C29 H15 0.930 no
C32 H16 0.930 no
C33 H17 0.930 no
C34 H18 0.930 no
C35 H19 0.930 no
C36 H20 0.930 no
C38 H21 0.930 no
C40 H22 0.960 no
C40 H23 0.960 no
C40 H24 0.960 no
C41 H25 0.960 no
C41 H26 0.960 no
C41 H27 0.960 no

loop_
_geom_contact_atom_site_label_1
_geom_contact_atom_site_label_2
_geom_contact_distance
_geom_contact_publ_flag
_geom_contact_site_symmetry_2
Ir1 C38 3.391(5) no .
F1 O3 3.150(11) no .
F1 C3 3.551(9) no .
F1 C7 2.913(9) no .
F1 C8 2.859(9) no .
F1 C12 2.807(9) no .
F2 O3 3.497(10) no .
F2 C5 3.557(8) no .
F2 C12 2.794(11) no .
F2 C13 3.278(11) no .
F2 C14 3.351(9) no .
F3 O4 3.528(9) no .
F3 C23 3.558(8) no .
F3 C30 2.843(8) no .
F3 C31 3.357(6) no .
F3 C32 3.510(7) no .
F4 O4 3.107(8) no .
F4 C21 3.551(8) no .
F4 C25 2.890(6) no .
F4 C26 2.842(7) no .
F4 C30 2.760(8) no .
O1 C11 3.097(10) no .
O1 C24 3.511(5) no .
O1 C39 3.014(6) no .
O2 C6 3.565(7) no .
O2 C29 3.044(8) no .
O2 C37 3.008(8) no .
O3 C3 3.306(12) no .
O3 C5 3.127(12) no .
O3 C14 3.589(8) no .
O3 C18 2.801(8) no .
O4 C21 3.306(9) no .
O4 C23 3.089(9) no .
O4 C36 2.819(9) no .
N1 C9 2.754(11) no .
N1 C20 3.178(6) no .
N2 C2 3.122(9) no .
N2 C27 2.747(9) no .
C1 C4 2.838(9) no .
C2 C5 2.741(10) no .
C2 C29 3.494(11) no .
C3 C6 2.747(8) no .
C3 C13 3.329(11) no .
C3 C14 3.385(10) no .
C4 C14 2.941(8) no .
C5 C8 3.134(9) no .
C5 C13 3.545(8) no .
C7 C10 2.752(9) no .
C8 C11 2.737(12) no .
C11 C20 3.531(7) no .
C13 C16 2.758(8) no .
C14 C17 2.760(13) no .
C15 C18 2.772(10) no .
C19 C22 2.834(6) no .
C20 C23 2.751(8) no .
C21 C24 2.742(7) no .
C21 C31 3.397(7) no .
C21 C32 3.512(7) no .
C22 C32 2.954(8) no .
C23 C26 3.130(9) no .
C23 C31 3.552(7) no .
C25 C28 2.751(9) no .
C26 C29 2.707(8) no .
C29 C39 3.469(7) no .
C31 C34 2.753(10) no .
C32 C35 2.758(11) no .
C33 C36 2.771(14) no .
F1 O4 3.196(8) no 4_574
F2 F3 3.215(9) no 1_545
F2 C15 3.163(9) no 6_545
F2 C16 3.190(9) no 6_545
F2 C20 3.606(9) no 1_545
F3 F2 3.215(9) no 1_565
F3 C2 3.526(7) no 1_565
F3 C26 3.563(9) no 1_565
F3 C27 3.440(11) no 1_565
F3 C28 3.738(9) no 1_565
F3 C34 3.200(9) no 7_576
F3 C35 3.342(11) no 7_576
F4 O3 2.766(7) no 4_565
F4 C40 3.790(8) no 2_555
O1 C40 3.657(10) no 2_555
O2 C41 3.392(11) no 3_565
O3 F4 2.766(7) no 4_564
O3 O4 3.537(11) no 4_564
O3 C9 3.656(12) no 1_545
O3 C30 3.604(11) no 4_564
O4 F1 3.196(8) no 4_575
O4 O3 3.537(11) no 4_565
O4 C8 3.412(11) no 4_575
O4 C26 3.739(8) no 1_565
O4 C27 3.369(8) no 1_565
N1 C41 3.789(9) no 3_565
C2 F3 3.526(7) no 1_545
C5 C16 3.659(9) no 6_555
C6 C16 3.577(8) no 6_555
C6 C41 3.544(7) no 3_565
C7 C41 3.411(8) no 3_565
C8 O4 3.412(11) no 4_574
C8 C41 3.768(10) no 3_565
C9 O3 3.656(12) no 1_565
C9 C38 3.779(9) no 3_575
C13 C15 3.780(10) no 6_545
C15 F2 3.163(9) no 6_555
C15 C13 3.780(10) no 6_555
C16 F2 3.190(9) no 6_555
C16 C5 3.659(9) no 6_545
C16 C6 3.577(8) no 6_545
C16 C20 3.649(12) no 6_545
C17 C20 3.788(10) no 6_545
C18 C35 3.739(12) no 4_564
C18 C36 3.790(10) no 4_564
C20 F2 3.606(9) no 1_565
C20 C16 3.649(12) no 6_555
C20 C17 3.788(10) no 6_555
C20 C28 3.729(10) no 1_565
C21 C27 3.541(11) no 1_565
C21 C28 3.671(9) no 1_565
C22 C27 3.780(9) no 1_565
C23 C40 3.617(10) no 2_555
C24 C40 3.662(11) no 2_555
C26 F3 3.563(9) no 1_545
C26 O4 3.739(8) no 1_545
C27 F3 3.440(11) no 1_545
C27 O4 3.369(8) no 1_545
C27 C21 3.541(11) no 1_545
C27 C22 3.780(9) no 1_545
C27 C40 3.599(11) no 2_545
C28 F3 3.738(9) no 1_545
C28 C20 3.729(10) no 1_545
C28 C21 3.671(9) no 1_545
C28 C40 3.570(12) no 2_545
C30 O3 3.604(11) no 4_565
C31 C34 3.762(11) no 7_576
C32 C33 3.603(10) no 7_566
C32 C35 3.757(12) no 7_576
C33 C32 3.603(10) no 7_566
C33 C36 3.762(12) no 7_576
C34 F3 3.200(9) no 7_576
C34 C31 3.762(11) no 7_576
C35 F3 3.342(11) no 7_576
C35 C18 3.739(12) no 4_565
C35 C32 3.757(12) no 7_576
C36 C18 3.790(10) no 4_565
C36 C33 3.762(12) no 7_576
C38 C9 3.779(9) no 3_575
C40 F4 3.790(8) no 2_555
C40 O1 3.657(10) no 2_555
C40 C23 3.617(10) no 2_555
C40 C24 3.662(11) no 2_555
C40 C27 3.599(11) no 2_565
C40 C28 3.570(12) no 2_565
C41 O2 3.392(11) no 3_565
C41 N1 3.789(9) no 3_565
C41 C6 3.544(7) no 3_565
C41 C7 3.411(8) no 3_565
C41 C8 3.768(10) no 3_565
Ir1 H1 3.1665 no .
Ir1 H5 3.0732 no .
Ir1 H11 3.1748 no .
Ir1 H15 3.0704 no .
F1 H2 2.2497 no .
F2 H1 2.5282 no .
F2 H6 3.0271 no .
F3 H11 2.5367 no .
F3 H16 3.2043 no .
F4 H12 2.2480 no .
O1 H5 2.5173 no .
O1 H21 3.1645 no .
O1 H22 2.5772 no .
O1 H23 3.1278 no .
O1 H24 2.5781 no .
O2 H15 2.4554 no .
O2 H21 3.1700 no .
O2 H25 2.5979 no .
O2 H26 3.1429 no .
O2 H27 2.6009 no .
O3 H10 2.5220 no .
O4 H20 2.5367 no .
N1 H2 3.2210 no .
N1 H4 3.2165 no .
N1 H11 2.6952 no .
N2 H1 2.6333 no .
N2 H12 3.2170 no .
N2 H14 3.2124 no .
C3 H6 2.8475 no .
C4 H1 3.2575 no .
C4 H6 2.5796 no .
C5 H2 2.8964 no .
C5 H6 3.3287 no .
C6 H1 3.2652 no .
C6 H2 2.7583 no .
C7 H3 3.2346 no .
C7 H5 3.1940 no .
C7 H11 3.2058 no .
C8 H4 3.2168 no .
C9 H5 3.2218 no .
C10 H2 3.2187 no .
C10 H11 3.5351 no .
C11 H3 3.2260 no .
C11 H11 2.8958 no .
C12 H6 2.6547 no .
C12 H10 2.6215 no .
C13 H7 3.2435 no .
C13 H9 3.2407 no .
C14 H8 3.2231 no .
C14 H10 3.2429 no .
C15 H9 3.2241 no .
C16 H6 3.2222 no .
C16 H10 3.2198 no .
C17 H7 3.2322 no .
C18 H6 3.2439 no .
C18 H8 3.2121 no .
C21 H16 2.9988 no .
C22 H11 3.2753 no .
C22 H16 2.5936 no .
C23 H12 2.8985 no .
C23 H16 3.3175 no .
C24 H11 3.2627 no .
C24 H12 2.7737 no .
C25 H1 3.0758 no .
C25 H13 3.2328 no .
C25 H15 3.1694 no .
C26 H14 3.2219 no .
C27 H15 3.1824 no .
C28 H1 3.4738 no .
C28 H12 3.2218 no .
C29 H1 2.8669 no .
C29 H13 3.1870 no .
C30 H16 2.6609 no .
C30 H20 2.6214 no .
C31 H17 3.2348 no .
C31 H19 3.2478 no .
C32 H18 3.2209 no .
C32 H20 3.2375 no .
C33 H19 3.2120 no .
C34 H16 3.2181 no .
C34 H20 3.2304 no .
C35 H17 3.2157 no .
C36 H16 3.2379 no .
C36 H18 3.2246 no .
C37 H5 3.0355 no .
C38 H15 3.5132 no .
C38 H22 3.0923 no .
C38 H23 2.5035 no .
C38 H24 3.1023 no .
C38 H25 3.1052 no .
C38 H26 2.5014 no .
C38 H27 3.0954 no .
C39 H15 2.7885 no .
C40 H21 2.5632 no .
C41 H15 3.3767 no .
C41 H21 2.5627 no .
H1 H15 3.1417 no .
H2 H3 2.3046 no .
H3 H4 2.3129 no .
H4 H5 2.3144 no .
H5 H11 3.1305 no .
H5 H22 3.2482 no .
H6 H7 2.3311 no .
H7 H8 2.2981 no .
H8 H9 2.2978 no .
H9 H10 2.2962 no .
H12 H13 2.3059 no .
H13 H14 2.3188 no .
H14 H15 2.2739 no .
H15 H25 2.9318 no .
H16 H17 2.3330 no .
H17 H18 2.2841 no .
H18 H19 2.2836 no .
H19 H20 2.3294 no .
H21 H22 3.2235 no .
H21 H23 2.2240 no .
H21 H24 3.2033 no .
H21 H25 3.2294 no .
H21 H26 2.2191 no .
H21 H27 3.1964 no .
Ir1 H27 3.7379 no 3_565
F1 H8 3.5736 no 6_555
F1 H12 3.5650 no 4_564
F1 H20 2.9341 no 4_574
F1 H26 3.1383 no 3_565
F2 H7 2.9400 no 6_545
F2 H8 2.9889 no 6_545
F2 H11 2.9093 no 1_545
F2 H19 3.2812 no 7_566
F3 H1 2.7670 no 1_565
F3 H13 3.6415 no 1_565
F3 H18 2.6033 no 7_576
F3 H19 2.8900 no 7_576
F4 H3 3.6513 no 4_575
F4 H17 3.1054 no 7_566
F4 H18 3.6493 no 7_566
F4 H21 3.1855 no 2_555
F4 H23 2.8587 no 2_555
O1 H14 3.1909 no 1_565
O1 H24 2.7145 no 2_555
O2 H4 3.3184 no 1_545
O2 H25 3.7951 no 3_565
O2 H27 2.4331 no 3_565
O3 H2 3.6211 no 1_545
O3 H3 3.0614 no 1_545
O3 H7 3.4184 no 6_545
O3 H17 3.4700 no 6_545
O4 H2 2.5695 no 4_575
O4 H3 3.5668 no 4_575
O4 H12 3.4148 no 1_565
O4 H13 2.7022 no 1_565
O4 H23 3.3958 no 2_555
N1 H8 3.6253 no 6_555
N1 H25 3.7002 no 3_565
N1 H27 3.2371 no 3_565
C1 H8 3.3035 no 6_555
C1 H27 3.5055 no 3_565
C2 H4 3.7862 no 1_545
C2 H9 3.7966 no 6_555
C2 H11 3.5970 no 1_545
C3 H3 3.7698 no 1_545
C3 H11 3.6368 no 1_545
C4 H3 3.6016 no 1_545
C5 H8 3.1460 no 6_555
C5 H26 3.1523 no 3_565
C5 H27 3.7868 no 3_565
C6 H8 2.8067 no 6_555
C6 H26 3.0901 no 3_565
C6 H27 3.1709 no 3_565
C7 H8 2.9737 no 6_555
C7 H25 3.3989 no 3_565
C7 H26 3.1609 no 3_565
C7 H27 3.1112 no 3_565
C8 H8 3.3445 no 6_555
C8 H25 3.4848 no 3_565
C8 H26 3.4312 no 3_565
C8 H27 3.7960 no 3_565
C9 H21 3.4665 no 3_575
C9 H23 3.7762 no 3_575
C10 H25 3.7991 no 1_565
C12 H3 3.7052 no 1_545
C12 H7 3.2875 no 6_545
C13 H6 3.7037 no 6_545
C13 H7 3.1767 no 6_545
C14 H19 3.7344 no 7_566
C15 H6 3.6619 no 6_545
C15 H20 3.6874 no 7_566
C16 H6 3.2614 no 6_545
C16 H11 3.4434 no 6_545
C17 H6 3.0588 no 6_545
C17 H16 3.1726 no 6_545
C18 H6 3.2914 no 6_545
C18 H7 3.2394 no 6_545
C18 H16 3.2277 no 6_545
C18 H17 3.4353 no 6_545
C19 H8 3.5622 no 6_555
C19 H9 3.4902 no 6_555
C19 H24 3.5819 no 2_555
C20 H1 3.6083 no 1_565
C20 H8 3.0917 no 6_555
C20 H9 3.3520 no 6_555
C20 H14 3.5163 no 1_565
C21 H1 3.5980 no 1_565
C21 H8 3.7832 no 6_555
C21 H9 3.4629 no 6_555
C21 H13 3.5080 no 1_565
C21 H14 3.6897 no 1_565
C22 H9 3.7394 no 6_555
C22 H13 3.4029 no 1_565
C22 H23 3.3321 no 2_555
C23 H9 3.7989 no 6_555
C23 H17 3.6072 no 7_566
C23 H18 3.6998 no 7_566
C23 H23 2.7959 no 2_555
C23 H24 3.6186 no 2_555
C24 H9 3.6913 no 6_555
C24 H18 3.6682 no 7_566
C24 H23 3.0852 no 2_555
C24 H24 3.3523 no 2_555
C25 H18 3.6521 no 7_566
C25 H21 3.7221 no 2_555
C25 H23 3.5166 no 2_555
C25 H24 3.6694 no 2_555
C26 H18 3.4852 no 7_566
C26 H21 3.3057 no 2_555
C27 H22 3.0500 no 2_545
C27 H23 3.6127 no 2_545
C27 H24 3.5858 no 2_545
C28 H14 3.7807 no 2_555
C28 H22 3.1714 no 2_545
C28 H24 3.2093 no 2_545
C30 H2 3.6860 no 4_575
C30 H13 3.3687 no 1_565
C31 H10 3.1442 no 4_565
C31 H18 3.7751 no 7_576
C32 H10 3.3557 no 4_565
C32 H10 3.6069 no 6_555
C32 H16 3.6869 no 7_566
C32 H17 3.3058 no 7_566
C32 H19 3.7757 no 7_576
C33 H9 3.7544 no 4_565
C33 H10 3.4568 no 4_565
C33 H10 3.5616 no 6_555
C33 H16 3.2733 no 7_566
C34 H9 3.2217 no 4_565
C34 H10 3.3593 no 4_565
C35 H9 3.4783 no 4_565
C35 H10 3.1512 no 4_565
C36 H7 3.5701 no 7_566
C36 H10 3.0381 no 4_565
C37 H3 3.7070 no 3_575
C37 H24 3.2883 no 2_555
C38 H3 3.1646 no 3_575
C38 H4 3.5242 no 3_575
C39 H4 3.4308 no 3_575
C39 H27 3.1010 no 3_565
C40 H3 3.6688 no 3_575
C40 H13 2.9809 no 2_565
C40 H14 3.6053 no 1_565
C40 H14 2.9365 no 2_565
C40 H24 3.1802 no 2_555
C41 H4 3.6214 no 1_545
C41 H4 3.5775 no 3_575
C41 H27 3.3518 no 3_565
H1 F3 2.7670 no 1_545
H1 C20 3.6083 no 1_545
H1 C21 3.5980 no 1_545
H1 H11 3.0461 no 1_545
H1 H18 3.5614 no 7_566
H2 O3 3.6211 no 1_565
H2 O4 2.5695 no 4_574
H2 C30 3.6860 no 4_574
H2 H7 3.5341 no 6_555
H2 H8 3.4308 no 6_555
H2 H20 3.4793 no 4_574
H2 H25 3.7405 no 3_565
H2 H26 3.4223 no 3_565
H3 F4 3.6513 no 4_574
H3 O3 3.0614 no 1_565
H3 O4 3.5668 no 4_574
H3 C3 3.7698 no 1_565
H3 C4 3.6016 no 1_565
H3 C12 3.7052 no 1_565
H3 C37 3.7070 no 3_575
H3 C38 3.1646 no 3_575
H3 C40 3.6688 no 3_575
H3 H21 2.6934 no 3_575
H3 H22 3.6862 no 3_575
H3 H23 3.1377 no 3_575
H3 H26 3.6376 no 3_575
H4 O2 3.3184 no 1_565
H4 C2 3.7862 no 1_565
H4 C38 3.5242 no 3_575
H4 C39 3.4308 no 3_575
H4 C41 3.6214 no 1_565
H4 C41 3.5775 no 3_575
H4 H15 3.6078 no 1_565
H4 H21 3.5562 no 3_575
H4 H25 3.1200 no 1_565
H4 H26 3.6316 no 3_575
H4 H27 3.4238 no 1_565
H4 H27 3.1331 no 3_575
H5 H14 3.5230 no 1_565
H5 H15 3.2087 no 1_565
H5 H25 3.3132 no 1_565
H6 C13 3.7037 no 6_555
H6 C15 3.6619 no 6_555
H6 C16 3.2614 no 6_555
H6 C17 3.0588 no 6_555
H6 C18 3.2914 no 6_555
H6 H8 3.6020 no 6_555
H6 H9 3.3095 no 6_555
H6 H10 3.6562 no 6_555
H6 H19 3.2746 no 7_566
H7 F2 2.9400 no 6_555
H7 O3 3.4184 no 6_555
H7 C12 3.2875 no 6_555
H7 C13 3.1767 no 6_555
H7 C18 3.2394 no 6_555
H7 C36 3.5701 no 7_566
H7 H2 3.5341 no 6_545
H7 H10 3.2962 no 6_555
H7 H19 3.7103 no 7_566
H7 H20 3.0827 no 7_566
H8 F1 3.5736 no 6_545
H8 F2 2.9889 no 6_555
H8 N1 3.6253 no 6_545
H8 C1 3.3035 no 6_545
H8 C5 3.1460 no 6_545
H8 C6 2.8067 no 6_545
H8 C7 2.9737 no 6_545
H8 C8 3.3445 no 6_545
H8 C19 3.5622 no 6_545
H8 C20 3.0917 no 6_545
H8 C21 3.7832 no 6_545
H8 H2 3.4308 no 6_545
H8 H6 3.6020 no 6_545
H8 H11 2.7792 no 6_545
H9 C2 3.7966 no 6_545
H9 C19 3.4902 no 6_545
H9 C20 3.3520 no 6_545
H9 C21 3.4629 no 6_545
H9 C22 3.7394 no 6_545
H9 C23 3.7989 no 6_545
H9 C24 3.6913 no 6_545
H9 C33 3.7544 no 4_564
H9 C34 3.2217 no 4_564
H9 C35 3.4783 no 4_564
H9 H6 3.3095 no 6_545
H9 H11 3.6725 no 6_545
H9 H16 2.8841 no 6_545
H9 H18 3.1684 no 4_564
H9 H19 3.5919 no 4_564
H10 C31 3.1442 no 4_564
H10 C32 3.3557 no 4_564
H10 C32 3.6069 no 6_545
H10 C33 3.4568 no 4_564
H10 C33 3.5616 no 6_545
H10 C34 3.3593 no 4_564
H10 C35 3.1512 no 4_564
H10 C36 3.0381 no 4_564
H10 H6 3.6562 no 6_545
H10 H7 3.2962 no 6_545
H10 H16 2.9961 no 6_545
H10 H17 2.9117 no 6_545
H10 H19 3.5950 no 4_564
H10 H20 3.4307 no 4_564
H11 F2 2.9093 no 1_565
H11 C2 3.5970 no 1_565
H11 C3 3.6368 no 1_565
H11 C16 3.4434 no 6_555
H11 H1 3.0461 no 1_565
H11 H8 2.7792 no 6_555
H11 H9 3.6725 no 6_555
H11 H14 3.6690 no 1_565
H12 F1 3.5650 no 4_565
H12 O4 3.4148 no 1_545
H12 H17 3.7911 no 7_566
H12 H18 3.2629 no 7_566
H12 H21 3.0705 no 2_555
H12 H26 3.4872 no 2_555
H13 F3 3.6415 no 1_545
H13 O4 2.7022 no 1_545
H13 C21 3.5080 no 1_545
H13 C22 3.4029 no 1_545
H13 C30 3.3687 no 1_545
H13 C40 2.9809 no 2_545
H13 H22 2.4323 no 2_545
H13 H23 2.8813 no 2_545
H13 H24 3.1745 no 2_545
H13 H25 3.6722 no 2_555
H13 H26 3.5946 no 2_555
H14 O1 3.1909 no 1_545
H14 C20 3.5163 no 1_545
H14 C21 3.6897 no 1_545
H14 C28 3.7807 no 2_555
H14 C40 3.6053 no 1_545
H14 C40 2.9365 no 2_545
H14 H5 3.5230 no 1_545
H14 H11 3.6690 no 1_545
H14 H14 3.3182 no 2_555
H14 H22 3.1521 no 1_545
H14 H22 2.7053 no 2_545
H14 H23 3.2842 no 2_545
H14 H24 3.3828 no 1_545
H14 H24 2.4135 no 2_545
H15 H4 3.6078 no 1_545
H15 H5 3.2087 no 1_545
H15 H22 3.6497 no 1_545
H16 C17 3.1726 no 6_555
H16 C18 3.2277 no 6_555
H16 C32 3.6869 no 7_566
H16 C33 3.2733 no 7_566
H16 H9 2.8841 no 6_555
H16 H10 2.9961 no 6_555
H16 H16 3.7883 no 7_566
H16 H17 3.0839 no 7_566
H16 H19 3.7483 no 7_576
H17 F4 3.1054 no 7_566
H17 O3 3.4700 no 6_555
H17 C18 3.4353 no 6_555
H17 C23 3.6072 no 7_566
H17 C32 3.3058 no 7_566
H17 H10 2.9117 no 6_555
H17 H12 3.7911 no 7_566
H17 H16 3.0839 no 7_566
H17 H20 3.7613 no 7_576
H18 F3 2.6033 no 7_576
H18 F4 3.6493 no 7_566
H18 C23 3.6998 no 7_566
H18 C24 3.6682 no 7_566
H18 C25 3.6521 no 7_566
H18 C26 3.4852 no 7_566
H18 C31 3.7751 no 7_576
H18 H1 3.5614 no 7_566
H18 H9 3.1684 no 4_565
H18 H12 3.2629 no 7_566
H19 F2 3.2812 no 7_566
H19 F3 2.8900 no 7_576
H19 C14 3.7344 no 7_566
H19 C32 3.7757 no 7_576
H19 H6 3.2746 no 7_566
H19 H7 3.7103 no 7_566
H19 H9 3.5919 no 4_565
H19 H10 3.5950 no 4_565
H19 H16 3.7483 no 7_576
H20 F1 2.9341 no 4_575
H20 C15 3.6874 no 7_566
H20 H2 3.4793 no 4_575
H20 H7 3.0827 no 7_566
H20 H10 3.4307 no 4_565
H20 H17 3.7613 no 7_576
H21 F4 3.1855 no 2_555
H21 C9 3.4665 no 3_575
H21 C25 3.7221 no 2_555
H21 C26 3.3057 no 2_555
H21 H3 2.6934 no 3_575
H21 H4 3.5562 no 3_575
H21 H12 3.0705 no 2_555
H22 C27 3.0500 no 2_565
H22 C28 3.1714 no 2_565
H22 H3 3.6862 no 3_575
H22 H13 2.4323 no 2_565
H22 H14 3.1521 no 1_565
H22 H14 2.7053 no 2_565
H22 H15 3.6497 no 1_565
H22 H24 3.4084 no 2_555
H22 H25 3.4704 no 1_565
H23 F4 2.8587 no 2_555
H23 O4 3.3958 no 2_555
H23 C9 3.7762 no 3_575
H23 C22 3.3321 no 2_555
H23 C23 2.7959 no 2_555
H23 C24 3.0852 no 2_555
H23 C25 3.5166 no 2_555
H23 C27 3.6127 no 2_565
H23 H3 3.1377 no 3_575
H23 H13 2.8813 no 2_565
H23 H14 3.2842 no 2_565
H24 O1 2.7145 no 2_555
H24 C19 3.5819 no 2_555
H24 C23 3.6186 no 2_555
H24 C24 3.3523 no 2_555
H24 C25 3.6694 no 2_555
H24 C27 3.5858 no 2_565
H24 C28 3.2093 no 2_565
H24 C37 3.2883 no 2_555
H24 C40 3.1802 no 2_555
H24 H13 3.1745 no 2_565
H24 H14 3.3828 no 1_565
H24 H14 2.4135 no 2_565
H24 H22 3.4084 no 2_555
H24 H24 2.5154 no 2_555
H25 O2 3.7951 no 3_565
H25 N1 3.7002 no 3_565
H25 C7 3.3989 no 3_565
H25 C8 3.4848 no 3_565
H25 C10 3.7991 no 1_545
H25 H2 3.7405 no 3_565
H25 H4 3.1200 no 1_545
H25 H5 3.3132 no 1_545
H25 H13 3.6722 no 2_555
H25 H22 3.4704 no 1_545
H25 H27 3.7137 no 3_565
H26 F1 3.1383 no 3_565
H26 C5 3.1523 no 3_565
H26 C6 3.0901 no 3_565
H26 C7 3.1609 no 3_565
H26 C8 3.4312 no 3_565
H26 H2 3.4223 no 3_565
H26 H3 3.6376 no 3_575
H26 H4 3.6316 no 3_575
H26 H12 3.4872 no 2_555
H26 H13 3.5946 no 2_555
H27 Ir1 3.7379 no 3_565
H27 O2 2.4331 no 3_565
H27 N1 3.2371 no 3_565
H27 C1 3.5055 no 3_565
H27 C5 3.7868 no 3_565
H27 C6 3.1709 no 3_565
H27 C7 3.1112 no 3_565
H27 C8 3.7960 no 3_565
H27 C39 3.1010 no 3_565
H27 C41 3.3518 no 3_565
H27 H4 3.4238 no 1_545
H27 H4 3.1331 no 3_575
H27 H25 3.7137 no 3_565
H27 H27 2.7895 no 3_565

loop_
_geom_torsion_atom_site_label_1
_geom_torsion_atom_site_label_2
_geom_torsion_atom_site_label_3
_geom_torsion_atom_site_label_4
_geom_torsion
_geom_torsion_publ_flag
O1 Ir1 O2 C39 -9.6(3) no
O2 Ir1 O1 C37 3.2(4) no
O1 Ir1 N1 C7 -178.0(2) no
O1 Ir1 N1 C11 7.0(3) no
N1 Ir1 O1 C37 95.2(3) no
O1 Ir1 N2 C25 -88.1(3) no
O1 Ir1 N2 C29 97.8(4) no
N2 Ir1 O1 C37 -88.4(3) no
O1 Ir1 C19 C20 -85.5(4) no
O1 Ir1 C19 C24 88.5(3) no
C19 Ir1 O1 C37 -169.6(4) no
O2 Ir1 N1 C7 -89.4(3) no
O2 Ir1 N1 C11 95.5(3) no
N1 Ir1 O2 C39 -103.2(4) no
O2 Ir1 N2 C25 -176.5(3) no
O2 Ir1 N2 C29 9.4(4) no
N2 Ir1 O2 C39 81.8(4) no
O2 Ir1 C1 C2 -88.9(3) no
O2 Ir1 C1 C6 87.9(3) no
C1 Ir1 O2 C39 175.9(4) no
N1 Ir1 C1 C2 179.0(3) no
N1 Ir1 C1 C6 -4.2(2) no
C1 Ir1 N1 C7 0.6(2) no
C1 Ir1 N1 C11 -174.4(3) no
N1 Ir1 C19 C20 8.0(4) no
N1 Ir1 C19 C24 -177.9(3) no
C19 Ir1 N1 C7 93.3(3) no
C19 Ir1 N1 C11 -81.7(3) no
N2 Ir1 C1 C2 2.8(3) no
N2 Ir1 C1 C6 179.6(3) no
C1 Ir1 N2 C25 93.0(3) no
C1 Ir1 N2 C29 -81.1(4) no
N2 Ir1 C19 C20 -177.2(5) no
N2 Ir1 C19 C24 -3.2(3) no
C19 Ir1 N2 C25 0.1(3) no
C19 Ir1 N2 C29 -174.0(4) no
C1 Ir1 C19 C20 89.2(4) no
C1 Ir1 C19 C24 -96.8(3) no
C19 Ir1 C1 C2 84.2(3) no
C19 Ir1 C1 C6 -98.9(3) no
Ir1 O1 C37 C38 2.5(8) no
Ir1 O1 C37 C40 -177.6(3) no
Ir1 O2 C39 C38 11.2(8) no
Ir1 O2 C39 C41 -169.9(3) no
Ir1 N1 C7 C6 3.0(4) no
Ir1 N1 C7 C8 -174.9(3) no
Ir1 N1 C11 C10 173.5(3) no
C7 N1 C11 C10 -1.3(7) no
C11 N1 C7 C6 178.2(4) no
C11 N1 C7 C8 0.3(6) no
Ir1 N2 C25 C24 2.9(6) no
Ir1 N2 C25 C26 -174.4(4) no
Ir1 N2 C29 C28 173.2(4) no
C25 N2 C29 C28 -0.7(10) no
C29 N2 C25 C24 177.3(5) no
C29 N2 C25 C26 0.0(8) no
Ir1 C1 C2 C3 174.9(3) no
Ir1 C1 C6 C5 -174.1(3) no
Ir1 C1 C6 C7 7.1(4) no
C2 C1 C6 C5 3.0(6) no
C2 C1 C6 C7 -175.8(4) no
C6 C1 C2 C3 -1.8(6) no
C1 C2 C3 F2 -179.1(4) no
C1 C2 C3 C4 -0.5(8) no
F2 C3 C4 C5 180.0(4) no
F2 C3 C4 C12 2.6(7) no
C2 C3 C4 C5 1.4(8) no
C2 C3 C4 C12 -175.9(5) no
C3 C4 C5 F1 179.2(4) no
C3 C4 C5 C6 0.1(7) no
C3 C4 C12 O3 103.0(7) no
C3 C4 C12 C13 -77.7(8) no
C5 C4 C12 O3 -74.2(8) no
C5 C4 C12 C13 105.2(6) no
C12 C4 C5 F1 -3.4(7) no
C12 C4 C5 C6 177.4(4) no
F1 C5 C6 C1 178.6(4) no
F1 C5 C6 C7 -2.8(7) no
C4 C5 C6 C1 -2.2(7) no
C4 C5 C6 C7 176.4(4) no
C1 C6 C7 N1 -6.6(5) no
C1 C6 C7 C8 171.1(4) no
C5 C6 C7 N1 174.7(4) no
C5 C6 C7 C8 -7.6(7) no
N1 C7 C8 C9 0.9(7) no
C6 C7 C8 C9 -176.6(4) no
C7 C8 C9 C10 -1.2(8) no
C8 C9 C10 C11 0.3(9) no
C9 C10 C11 N1 0.9(9) no
O3 C12 C13 C14 -178.7(8) no
O3 C12 C13 C18 0.0(11) no
C4 C12 C13 C14 1.9(10) no
C4 C12 C13 C18 -179.3(6) no
C12 C13 C14 C15 177.7(6) no
C12 C13 C18 C17 -178.6(6) no
C14 C13 C18 C17 0.2(10) no
C18 C13 C14 C15 -1.1(10) no
C13 C14 C15 C16 1.5(10) no
C14 C15 C16 C17 -1.1(11) no
C15 C16 C17 C18 0.2(12) no
C16 C17 C18 C13 0.2(12) no
Ir1 C19 C20 C21 171.4(4) no
Ir1 C19 C24 C23 -171.5(3) no
Ir1 C19 C24 C25 5.8(6) no
C20 C19 C24 C23 3.1(7) no
C20 C19 C24 C25 -179.6(5) no
C24 C19 C20 C21 -2.3(8) no
C19 C20 C21 F3 -177.8(5) no
C19 C20 C21 C22 -0.2(9) no
F3 C21 C22 C23 179.4(5) no
F3 C21 C22 C30 7.6(8) no
C20 C21 C22 C23 1.8(9) no
C20 C21 C22 C30 -170.0(5) no
C21 C22 C23 F4 -178.9(5) no
C21 C22 C23 C24 -0.9(9) no
C21 C22 C30 O4 98.2(8) no
C21 C22 C30 C31 -81.1(7) no
C23 C22 C30 O4 -73.1(7) no
C23 C22 C30 C31 107.6(7) no
C30 C22 C23 F4 -6.8(8) no
C30 C22 C23 C24 171.2(5) no
F4 C23 C24 C19 176.4(5) no
F4 C23 C24 C25 -0.5(9) no
C22 C23 C24 C19 -1.5(9) no
C22 C23 C24 C25 -178.5(5) no
C19 C24 C25 N2 -5.7(7) no
C19 C24 C25 C26 171.4(5) no
C23 C24 C25 N2 171.3(5) no
C23 C24 C25 C26 -11.6(9) no
N2 C25 C26 C27 -0.5(10) no
C24 C25 C26 C27 -177.4(6) no
C25 C26 C27 C28 1.7(12) no
C26 C27 C28 C29 -2.3(13) no
C27 C28 C29 N2 1.8(13) no
O4 C30 C31 C32 176.4(6) no
O4 C30 C31 C36 -2.3(9) no
C22 C30 C31 C32 -4.4(8) no
C22 C30 C31 C36 177.0(5) no
C30 C31 C32 C33 -178.0(6) no
C30 C31 C36 C35 178.4(5) no
C32 C31 C36 C35 -0.3(10) no
C36 C31 C32 C33 0.6(10) no
C31 C32 C33 C34 -0.8(11) no
C32 C33 C34 C35 0.7(13) no
C33 C34 C35 C36 -0.4(14) no
C34 C35 C36 C31 0.2(12) no
O1 C37 C38 C39 -4.6(11) no
C40 C37 C38 C39 175.4(6) no
C37 C38 C39 O2 -3.2(10) no
C37 C38 C39 C41 177.9(6) no
